data_7026168
loop_
_publ_author_name
'Li, Ling-Ling'
'Liu, Lei-Lei'
'Zheng, Ai-Xia'
'Chang, Yu-Jie'
'Dai, Ming'
'Ren, Zhi-Gang'
'Li, Hong-Xi'
'Lang, Jian-Ping'

_publ_section_title
;
 Cracking the framework of bulk CuCN with flexible bipyrazolyl-based
 ligands to assemble [CuCN]n-based coordination polymers.
;
_journal_issue 33
_journal_name_full 'Dalton transactions (Cambridge, England : 2003)'
_journal_page_first 7659
_journal_page_last 7665
_journal_paper_doi 10.1039/c0dt00249f
_journal_volume 39
_journal_year 2010
_chemical_formula_moiety 'C18 H26 Cu2 N6'
_chemical_formula_sum 'C18 H26 Cu2 N6'
_chemical_formula_weight 453.55
_chemical_name_systematic
;
?
;
_space_group_IT_number 2
_symmetry_cell_setting triclinic
_symmetry_space_group_name_Hall '-P 1'
_symmetry_space_group_name_H-M 'P -1'
_atom_sites_solution_hydrogens geom
_atom_sites_solution_primary direct
_atom_sites_solution_secondary difmap
_audit_creation_method SHELXL-97
_cell_angle_alpha 90.43(3)
_cell_angle_beta 91.41(3)
_cell_angle_gamma 109.99(3)
_cell_formula_units_Z 2
_cell_length_a 8.6907(17)
_cell_length_b 8.8881(18)
_cell_length_c 14.374(3)
_cell_measurement_reflns_used 7286
_cell_measurement_temperature 223(2)
_cell_measurement_theta_max 27.4739
_cell_measurement_theta_min 3.1505
_cell_volume 1042.9(4)
_computing_structure_refinement 'SHELXL-97 (Sheldrick, 1997)'
_computing_structure_solution 'SHELXS-97 (Sheldrick, 1990)'
_diffrn_ambient_temperature 223(2)
_diffrn_measured_fraction_theta_full 0.983
_diffrn_measured_fraction_theta_max 0.983
_diffrn_measurement_device_type 'Rigaku MercuryCCD area detector'
_diffrn_measurement_method \w
_diffrn_radiation_monochromator graphite
_diffrn_radiation_source 'fine-focus sealed tube'
_diffrn_radiation_type MoK\a
_diffrn_radiation_wavelength 0.71073
_diffrn_reflns_av_R_equivalents 0.0316
_diffrn_reflns_av_sigmaI/netI 0.0438
_diffrn_reflns_limit_h_max 11
_diffrn_reflns_limit_h_min -9
_diffrn_reflns_limit_k_max 10
_diffrn_reflns_limit_k_min -11
_diffrn_reflns_limit_l_max 18
_diffrn_reflns_limit_l_min -16
_diffrn_reflns_number 10071
_diffrn_reflns_theta_full 27.47
_diffrn_reflns_theta_max 27.47
_diffrn_reflns_theta_min 3.15
_diffrn_standards_decay_% 0
_diffrn_standards_interval_count 0
_diffrn_standards_interval_time 0
_diffrn_standards_number 0
_exptl_absorpt_coefficient_mu 2.052
_exptl_absorpt_correction_T_max 0.6844
_exptl_absorpt_correction_T_min 0.5780
_exptl_absorpt_correction_type multi-scan
_exptl_absorpt_process_details 'Jacobson, R. (1998) Private communication to Rigaku Company, Tokyo, Japan.'
_exptl_crystal_colour Colorless
_exptl_crystal_density_diffrn 1.444
_exptl_crystal_density_method 'not measured'
_exptl_crystal_description block
_exptl_crystal_F_000 468
_exptl_crystal_size_max 0.30
_exptl_crystal_size_mid 0.20
_exptl_crystal_size_min 0.20
_refine_diff_density_max 0.818
_refine_diff_density_min -0.711
_refine_diff_density_rms 0.155
_refine_ls_extinction_method none
_refine_ls_goodness_of_fit_ref 1.089
_refine_ls_hydrogen_treatment constr
_refine_ls_matrix_type full
_refine_ls_number_parameters 240
_refine_ls_number_reflns 4704
_refine_ls_number_restraints 0
_refine_ls_restrained_S_all 1.089
_refine_ls_R_factor_all 0.0769
_refine_ls_R_factor_gt 0.0574
_refine_ls_shift/su_max 0.000
_refine_ls_shift/su_mean 0.000
_refine_ls_structure_factor_coef Fsqd
_refine_ls_weighting_details 'calc w=1/[\s^2^(Fo^2^)+(0.0701P)^2^+2.9916P] where P=(Fo^2^+2Fc^2^)/3'
_refine_ls_weighting_scheme calc
_refine_ls_wR_factor_gt 0.1661
_refine_ls_wR_factor_ref 0.1754
_reflns_number_gt 3584
_reflns_number_total 4704
_reflns_threshold_expression >2sigma(I)
_cod_data_source_file c0dt00249f.txt
_cod_data_source_block '[(CuCN)2(dmpzh)]n'
_cod_depositor_comments
;
The following automatic conversions were performed:

'_exptl_absorpt_correction_type' value 'Multi-scan' changed to
'multi-scan' according to
/home/saulius/struct/CIF-dictionaries/cif_core.dic dictionary named
'cif_core.dic' version 2.4.2 from 2011-04-26.

Automatic conversion script
Id: cif_fix_values 1891 2012-01-12 08:04:46Z andrius 
;
_cod_database_code 7026168

loop_
_symmetry_equiv_pos_as_xyz
'x, y, z'
'-x, -y, -z'

loop_
_atom_site_label
_atom_site_type_symbol
_atom_site_fract_x
_atom_site_fract_y
_atom_site_fract_z
_atom_site_U_iso_or_equiv
_atom_site_adp_type
_atom_site_occupancy
_atom_site_symmetry_multiplicity
_atom_site_calc_flag
_atom_site_refinement_flags
Cu1 Cu 0.42613(8) 0.40228(8) 0.15891(4) 0.0413(2) Uani 1 1 d .
Cu2 Cu -0.04363(9) 0.08431(8) 0.34093(4) 0.0468(2) Uani 1 1 d .
N1 N 0.7574(5) 0.4915(4) 0.2653(3) 0.0298(8) Uani 1 1 d .
N2 N 0.5993(5) 0.4921(4) 0.2630(2) 0.0296(8) Uani 1 1 d .
N3 N -0.3501(5) -0.0579(5) 0.2231(3) 0.0320(8) Uani 1 1 d .
N4 N -0.2824(5) 0.0290(5) 0.3005(3) 0.0327(8) Uani 1 1 d .
N5 N 0.4850(6) 0.4750(6) 0.0369(3) 0.0445(11) Uani 0.50 1 d P
N6 N 0.1197(7) 0.1990(7) 0.2568(4) 0.0575(13) Uani 1 1 d .
N7 N -0.0133(8) 0.0212(7) 0.4639(4) 0.0660(18) Uani 0.50 1 d P
C1 C 0.8423(6) 0.5726(6) 0.3390(3) 0.0392(11) Uani 1 1 d .
C2 C 0.7402(7) 0.6295(6) 0.3888(3) 0.0411(12) Uani 1 1 d .
H2 H 0.7654 0.6912 0.4441 0.049 Uiso 1 1 calc R
C3 C 0.5915(6) 0.5760(6) 0.3394(3) 0.0359(11) Uani 1 1 d .
C4 C 1.0204(7) 0.5897(9) 0.3581(5) 0.0614(17) Uani 1 1 d .
H4A H 1.0310 0.4845 0.3581 0.092 Uiso 1 1 calc R
H4B H 1.0562 0.6417 0.4182 0.092 Uiso 1 1 calc R
H4C H 1.0876 0.6537 0.3100 0.092 Uiso 1 1 calc R
C5 C 0.4364(8) 0.6008(8) 0.3635(4) 0.0518(14) Uani 1 1 d .
H5A H 0.3511 0.5455 0.3180 0.078 Uiso 1 1 calc R
H5B H 0.4528 0.7143 0.3634 0.078 Uiso 1 1 calc R
H5C H 0.4041 0.5587 0.4248 0.078 Uiso 1 1 calc R
C6 C 0.8112(6) 0.4118(5) 0.1903(3) 0.0322(10) Uani 1 1 d .
H6A H 0.7159 0.3275 0.1626 0.039 Uiso 1 1 calc R
H6B H 0.8860 0.3607 0.2162 0.039 Uiso 1 1 calc R
C7 C 0.8970(6) 0.5258(5) 0.1148(3) 0.0305(9) Uani 1 1 d .
H7A H 0.9887 0.6133 0.1430 0.037 Uiso 1 1 calc R
H7B H 0.8202 0.5725 0.0865 0.037 Uiso 1 1 calc R
C8 C 0.9609(6) 0.4444(5) 0.0394(3) 0.0327(10) Uani 1 1 d .
H8A H 0.8701 0.3531 0.0137 0.039 Uiso 1 1 calc R
H8B H 1.0420 0.4028 0.0672 0.039 Uiso 1 1 calc R
C9 C -0.5085(7) -0.0663(7) 0.2093(4) 0.0424(12) Uani 1 1 d .
C10 C -0.5406(8) 0.0184(7) 0.2829(4) 0.0512(14) Uani 1 1 d .
H10 H -0.6405 0.0337 0.2939 0.061 Uiso 1 1 calc R
C11 C -0.3998(8) 0.0758(6) 0.3369(4) 0.0455(13) Uani 1 1 d .
C12 C -0.6121(8) -0.1577(10) 0.1305(5) 0.0687(19) Uani 1 1 d .
H12A H -0.6266 -0.2703 0.1365 0.103 Uiso 1 1 calc R
H12B H -0.5594 -0.1188 0.0725 0.103 Uiso 1 1 calc R
H12C H -0.7180 -0.1439 0.1310 0.103 Uiso 1 1 calc R
C13 C -0.3665(10) 0.1725(7) 0.4254(5) 0.068(2) Uani 1 1 d .
H13A H -0.2981 0.1353 0.4670 0.103 Uiso 1 1 calc R
H13B H -0.4692 0.1606 0.4547 0.103 Uiso 1 1 calc R
H13C H -0.3105 0.2844 0.4117 0.103 Uiso 1 1 calc R
C14 C -0.2533(6) -0.1210(6) 0.1629(3) 0.0325(10) Uani 1 1 d .
H14A H -0.3251 -0.2207 0.1331 0.039 Uiso 1 1 calc R
H14B H -0.1706 -0.1464 0.2009 0.039 Uiso 1 1 calc R
C15 C -0.1685(6) -0.0046(5) 0.0881(3) 0.0318(10) Uani 1 1 d .
H15A H -0.1099 0.1003 0.1170 0.038 Uiso 1 1 calc R
H15B H -0.2511 0.0080 0.0442 0.038 Uiso 1 1 calc R
C16 C -0.0476(6) -0.0610(5) 0.0350(3) 0.0348(10) Uani 1 1 d .
H16A H 0.0296 -0.0818 0.0796 0.042 Uiso 1 1 calc R
H16B H -0.1077 -0.1619 0.0022 0.042 Uiso 1 1 calc R
C17 C 0.2292(6) 0.2731(7) 0.2140(3) 0.0397(11) Uani 1 1 d .
C18 C -0.0133(8) 0.0212(7) 0.4639(4) 0.0660(18) Uani 0.50 1 d P
C19 C 0.4850(6) 0.4750(6) 0.0369(3) 0.0445(11) Uani 0.50 1 d P

loop_
_atom_site_aniso_label
_atom_site_aniso_U_11
_atom_site_aniso_U_22
_atom_site_aniso_U_33
_atom_site_aniso_U_23
_atom_site_aniso_U_13
_atom_site_aniso_U_12
Cu1 0.0386(4) 0.0502(4) 0.0333(3) 0.0023(3) 0.0020(3) 0.0128(3)
Cu2 0.0467(4) 0.0495(4) 0.0333(3) 0.0049(3) -0.0040(3) 0.0029(3)
N1 0.027(2) 0.0345(19) 0.0270(18) 0.0009(15) 0.0015(15) 0.0084(16)
N2 0.0251(19) 0.035(2) 0.0279(18) 0.0021(15) 0.0038(15) 0.0098(16)
N3 0.031(2) 0.037(2) 0.0289(18) 0.0024(16) -0.0005(15) 0.0122(17)
N4 0.032(2) 0.035(2) 0.0271(18) 0.0053(15) 0.0107(16) 0.0050(16)
N5 0.039(3) 0.057(3) 0.031(2) -0.001(2) 0.0012(19) 0.007(2)
N6 0.055(3) 0.070(3) 0.047(3) 0.012(2) -0.008(2) 0.022(3)
N7 0.072(4) 0.062(3) 0.033(2) 0.009(2) -0.014(3) -0.015(3)
C1 0.034(3) 0.050(3) 0.031(2) -0.001(2) -0.0019(19) 0.011(2)
C2 0.047(3) 0.042(3) 0.029(2) -0.006(2) 0.000(2) 0.009(2)
C3 0.043(3) 0.036(2) 0.030(2) 0.0004(19) 0.008(2) 0.014(2)
C4 0.035(3) 0.093(5) 0.053(3) -0.011(3) -0.011(3) 0.019(3)
C5 0.053(4) 0.063(4) 0.049(3) -0.004(3) 0.017(3) 0.030(3)
C6 0.031(2) 0.033(2) 0.032(2) 0.0078(18) 0.0126(19) 0.0093(19)
C7 0.033(2) 0.029(2) 0.031(2) 0.0061(17) 0.0097(18) 0.0110(19)
C8 0.039(3) 0.030(2) 0.033(2) 0.0064(18) 0.009(2) 0.016(2)
C9 0.034(3) 0.051(3) 0.046(3) 0.010(2) 0.000(2) 0.019(2)
C10 0.045(3) 0.057(3) 0.060(4) 0.013(3) 0.020(3) 0.028(3)
C11 0.064(4) 0.033(2) 0.044(3) 0.007(2) 0.020(3) 0.021(3)
C12 0.043(4) 0.104(6) 0.061(4) -0.001(4) -0.013(3) 0.029(4)
C13 0.099(6) 0.046(3) 0.055(4) -0.005(3) 0.034(4) 0.016(3)
C14 0.035(3) 0.036(2) 0.028(2) 0.0025(18) 0.0043(18) 0.014(2)
C15 0.038(3) 0.034(2) 0.027(2) 0.0043(18) 0.0074(18) 0.017(2)
C16 0.045(3) 0.033(2) 0.031(2) 0.0047(19) 0.011(2) 0.017(2)
C17 0.025(2) 0.053(3) 0.036(2) 0.013(2) 0.003(2) 0.006(2)
C18 0.072(4) 0.062(3) 0.033(2) 0.009(2) -0.014(3) -0.015(3)
C19 0.039(3) 0.057(3) 0.031(2) -0.001(2) 0.0012(19) 0.007(2)

loop_
_atom_type_symbol
_atom_type_description
_atom_type_scat_dispersion_real
_atom_type_scat_dispersion_imag
_atom_type_scat_source
C C 0.0033 0.0016 'International Tables Vol C Tables 4.2.6.8 and 6.1.1.4'
H H 0.0000 0.0000 'International Tables Vol C Tables 4.2.6.8 and 6.1.1.4'
Cu Cu 0.3201 1.2651 'International Tables Vol C Tables 4.2.6.8 and 6.1.1.4'
N N 0.0061 0.0033 'International Tables Vol C Tables 4.2.6.8 and 6.1.1.4'

loop_
_geom_angle_atom_site_label_1
_geom_angle_atom_site_label_2
_geom_angle_atom_site_label_3
_geom_angle
_geom_angle_site_symmetry_1
_geom_angle_site_symmetry_3
N5 Cu1 C17 134.6(2) . .
N5 Cu1 N2 117.00(19) . .
C17 Cu1 N2 108.10(18) . .
N7 Cu2 N6 128.0(3) . .
N7 Cu2 N4 113.8(2) . .
N6 Cu2 N4 118.12(18) . .
C1 N1 N2 111.5(4) . .
C1 N1 C6 129.2(4) . .
N2 N1 C6 119.3(4) . .
C3 N2 N1 104.1(4) . .
C3 N2 Cu1 128.9(3) . .
N1 N2 Cu1 126.9(3) . .
N4 N3 C9 111.3(4) . .
N4 N3 C14 120.9(4) . .
C9 N3 C14 127.7(4) . .
C11 N4 N3 106.1(4) . .
C11 N4 Cu2 129.9(4) . .
N3 N4 Cu2 123.9(3) . .
C19 N5 N5 0.0(6) 2_665 2_665
C19 N5 Cu1 175.9(7) 2_665 .
N5 N5 Cu1 175.9(7) 2_665 .
C17 N6 Cu2 172.9(5) . .
C18 N7 N7 0.0(6) 2_556 2_556
C18 N7 Cu2 175.2(10) 2_556 .
N7 N7 Cu2 175.2(10) 2_556 .
N1 C1 C2 107.8(4) . .
N1 C1 C4 122.1(5) . .
C2 C1 C4 130.1(5) . .
C1 C2 C3 104.9(4) . .
C1 C2 H2 127.6 . .
C3 C2 H2 127.6 . .
N2 C3 C2 111.7(4) . .
N2 C3 C5 120.7(5) . .
C2 C3 C5 127.5(5) . .
C1 C4 H4A 109.5 . .
C1 C4 H4B 109.5 . .
H4A C4 H4B 109.5 . .
C1 C4 H4C 109.5 . .
H4A C4 H4C 109.5 . .
H4B C4 H4C 109.5 . .
C3 C5 H5A 109.5 . .
C3 C5 H5B 109.5 . .
H5A C5 H5B 109.5 . .
C3 C5 H5C 109.5 . .
H5A C5 H5C 109.5 . .
H5B C5 H5C 109.5 . .
N1 C6 C7 112.7(4) . .
N1 C6 H6A 109.0 . .
C7 C6 H6A 109.0 . .
N1 C6 H6B 109.0 . .
C7 C6 H6B 109.0 . .
H6A C6 H6B 107.8 . .
C6 C7 C8 112.6(4) . .
C6 C7 H7A 109.1 . .
C8 C7 H7A 109.1 . .
C6 C7 H7B 109.1 . .
C8 C7 H7B 109.1 . .
H7A C7 H7B 107.8 . .
C7 C8 C8 113.1(5) . 2_765
C7 C8 H8A 109.0 . .
C8 C8 H8A 109.0 2_765 .
C7 C8 H8B 109.0 . .
C8 C8 H8B 109.0 2_765 .
H8A C8 H8B 107.8 . .
N3 C9 C10 105.5(5) . .
N3 C9 C12 122.2(5) . .
C10 C9 C12 132.3(5) . .
C11 C10 C9 107.3(5) . .
C11 C10 H10 126.4 . .
C9 C10 H10 126.4 . .
N4 C11 C10 109.9(5) . .
N4 C11 C13 120.1(6) . .
C10 C11 C13 130.0(6) . .
C9 C12 H12A 109.5 . .
C9 C12 H12B 109.5 . .
H12A C12 H12B 109.5 . .
C9 C12 H12C 109.5 . .
H12A C12 H12C 109.5 . .
H12B C12 H12C 109.5 . .
C11 C13 H13A 109.5 . .
C11 C13 H13B 109.5 . .
H13A C13 H13B 109.5 . .
C11 C13 H13C 109.5 . .
H13A C13 H13C 109.5 . .
H13B C13 H13C 109.5 . .
N3 C14 C15 112.7(4) . .
N3 C14 H14A 109.0 . .
C15 C14 H14A 109.0 . .
N3 C14 H14B 109.0 . .
C15 C14 H14B 109.0 . .
H14A C14 H14B 107.8 . .
C14 C15 C16 112.1(4) . .
C14 C15 H15A 109.2 . .
C16 C15 H15A 109.2 . .
C14 C15 H15B 109.2 . .
C16 C15 H15B 109.2 . .
H15A C15 H15B 107.9 . .
C16 C16 C15 112.5(5) 2 .
C16 C16 H16A 109.1 2 .
C15 C16 H16A 109.1 . .
C16 C16 H16B 109.1 2 .
C15 C16 H16B 109.1 . .
H16A C16 H16B 107.8 . .
N6 C17 Cu1 172.2(5) . .

loop_
_geom_bond_atom_site_label_1
_geom_bond_atom_site_label_2
_geom_bond_distance
_geom_bond_site_symmetry_2
Cu1 N5 1.895(5) .
Cu1 C17 1.900(5) .
Cu1 N2 2.047(4) .
Cu2 N7 1.897(5) .
Cu2 N6 1.905(6) .
Cu2 N4 2.031(4) .
N1 C1 1.332(6) .
N1 N2 1.375(5) .
N1 C6 1.457(6) .
N2 C3 1.338(6) .
N3 N4 1.351(5) .
N3 C9 1.362(6) .
N3 C14 1.457(6) .
N4 C11 1.343(7) .
N5 C19 1.154(9) 2_665
N5 N5 1.154(9) 2_665
N6 C17 1.152(7) .
N7 C18 1.153(10) 2_556
N7 N7 1.153(10) 2_556
C1 C2 1.374(7) .
C1 C4 1.520(8) .
C2 C3 1.389(7) .
C2 H2 0.9400 .
C3 C5 1.487(7) .
C4 H4A 0.9700 .
C4 H4B 0.9700 .
C4 H4C 0.9700 .
C5 H5A 0.9700 .
C5 H5B 0.9700 .
C5 H5C 0.9700 .
C6 C7 1.516(6) .
C6 H6A 0.9800 .
C6 H6B 0.9800 .
C7 C8 1.517(6) .
C7 H7A 0.9800 .
C7 H7B 0.9800 .
C8 C8 1.523(8) 2_765
C8 H8A 0.9800 .
C8 H8B 0.9800 .
C9 C10 1.381(8) .
C9 C12 1.479(9) .
C10 C11 1.372(9) .
C10 H10 0.9400 .
C11 C13 1.495(8) .
C12 H12A 0.9700 .
C12 H12B 0.9700 .
C12 H12C 0.9700 .
C13 H13A 0.9700 .
C13 H13B 0.9700 .
C13 H13C 0.9700 .
C14 C15 1.519(6) .
C14 H14A 0.9800 .
C14 H14B 0.9800 .
C15 C16 1.526(6) .
C15 H15A 0.9800 .
C15 H15B 0.9800 .
C16 C16 1.523(9) 2
C16 H16A 0.9800 .
C16 H16B 0.9800 .
